data_4026845
loop_
_publ_author_name
'Bharat Kumar'
'Christoph E. Strasser'
'Benjamin T. King'

_publ_section_title
;
 t-Butyl Biphenylation of o-Dibromoarenes: A Route to Soluble Polycyclic
 Aromatic Hydrocarbons
;
_journal_name_full 'Journal of Organic Chemistry'
_journal_page_first 311
_journal_page_last 316
_journal_paper_doi 10.1021/jo2019587
_journal_volume 77
_journal_year 2012
_chemical_formula_moiety 'C78 H78, C6 H4 Br2'
_chemical_formula_sum 'C84 H82 Br2'
_chemical_formula_weight 1251.4
_chemical_name_systematic
; 
2,7,12,17,22,17-Hexakis(1,1-dimethylethyl)hexabenzo[a,c,k,m,u,w]
trinaphthylene 1,2-dibromobenzene solvate
;
_space_group_IT_number 2
_symmetry_cell_setting triclinic
_symmetry_Int_Tables_number 2
_symmetry_space_group_name_Hall '-P 1'
_symmetry_space_group_name_H-M 'P -1'
_atom_sites_solution_hydrogens geom
_atom_sites_solution_primary direct
_atom_sites_solution_secondary difmap
_audit_creation_method SHELXL-97
_cell_angle_alpha 72.458(3)
_cell_angle_beta 77.005(3)
_cell_angle_gamma 78.846(3)
_cell_formula_units_Z 2
_cell_length_a 14.4060(6)
_cell_length_b 15.0572(6)
_cell_length_c 15.9486(6)
_cell_measurement_reflns_used 1064
_cell_measurement_temperature 100(2)
_cell_measurement_theta_max 22.064
_cell_measurement_theta_min 2.226
_cell_volume 3184.6(2)
_computing_cell_refinement SAINT
_computing_data_collection 'SAINT (Bruker, 2002)'
_computing_data_reduction SAINT
_computing_structure_refinement 'SHELXL-97 (Sheldrick, 2008)'
_computing_structure_solution 'SHELXS-97 (Sheldrick, 2008)'
_diffrn_ambient_temperature 100(2)
_diffrn_measured_fraction_theta_full 0.999
_diffrn_measured_fraction_theta_max 0.999
_diffrn_measurement_device_type 'Bruker APEX CCD area-detector'
_diffrn_measurement_method '\f- and \w-scans'
_diffrn_radiation_monochromator graphite
_diffrn_radiation_source 'fine-focus sealed tube'
_diffrn_radiation_type MoK\a
_diffrn_radiation_wavelength 0.71073
_diffrn_reflns_av_R_equivalents 0.1397
_diffrn_reflns_av_sigmaI/netI 0.1436
_diffrn_reflns_limit_h_max 16
_diffrn_reflns_limit_h_min -17
_diffrn_reflns_limit_k_max 17
_diffrn_reflns_limit_k_min -17
_diffrn_reflns_limit_l_max 18
_diffrn_reflns_limit_l_min -18
_diffrn_reflns_number 44395
_diffrn_reflns_theta_full 25.00
_diffrn_reflns_theta_max 25.00
_diffrn_reflns_theta_min 1.36
_exptl_absorpt_coefficient_mu 1.320
_exptl_absorpt_correction_T_max 0.967
_exptl_absorpt_correction_T_min 0.776
_exptl_absorpt_correction_type multi-scan
_exptl_absorpt_process_details 'SADABS (Bruker, 2002)'
_exptl_crystal_colour colorless
_exptl_crystal_density_diffrn 1.305
_exptl_crystal_description needle
_exptl_crystal_F_000 1312
_exptl_crystal_size_max 0.26
_exptl_crystal_size_mid 0.06
_exptl_crystal_size_min 0.03
_refine_diff_density_max 1.091
_refine_diff_density_min -1.037
_refine_diff_density_rms 0.087
_refine_ls_extinction_method none
_refine_ls_goodness_of_fit_ref 0.988
_refine_ls_hydrogen_treatment constr
_refine_ls_matrix_type full
_refine_ls_number_parameters 765
_refine_ls_number_reflns 11193
_refine_ls_number_restraints 2
_refine_ls_restrained_S_all 0.987
_refine_ls_R_factor_all 0.1985
_refine_ls_R_factor_gt 0.0841
_refine_ls_shift/su_max 0.000
_refine_ls_shift/su_mean 0.000
_refine_ls_structure_factor_coef Fsqd
_refine_ls_weighting_details 'calc w=1/[\s^2^(Fo^2^)+(0.1128P)^2^] where P=(Fo^2^+2Fc^2^)/3'
_refine_ls_weighting_scheme calc
_refine_ls_wR_factor_gt 0.1999
_refine_ls_wR_factor_ref 0.2378
_reflns_number_gt 5078
_reflns_number_total 11193
_reflns_threshold_expression I>2\s(I)
_cod_data_source_file jo2019587_si_004.cif
_cod_data_source_block Compound-XI
_cod_database_code 4026845

loop_
_symmetry_equiv_pos_as_xyz
'x, y, z'
'-x, -y, -z'

loop_
_atom_site_label
_atom_site_type_symbol
_atom_site_fract_x
_atom_site_fract_y
_atom_site_fract_z
_atom_site_U_iso_or_equiv
_atom_site_adp_type
_atom_site_occupancy
_atom_site_symmetry_multiplicity
_atom_site_calc_flag
_atom_site_refinement_flags
_atom_site_disorder_assembly
_atom_site_disorder_group
C45 C 0.7107(3) 0.9373(3) 0.5954(3) 0.0165(12) Uani 1 1 d . . .
C36 C 0.6969(3) 1.0409(3) 0.4138(3) 0.0173(12) Uani 1 1 d . . .
C34 C 0.6215(3) 1.1208(3) 0.1857(3) 0.0174(12) Uani 1 1 d . . .
C51 C 0.5977(3) 0.7912(3) 0.6859(3) 0.0165(12) Uani 1 1 d . . .
C47 C 0.6553(3) 0.7724(3) 0.8272(3) 0.0154(11) Uani 1 1 d . . .
C53 C 0.6413(3) 0.9675(3) 0.4580(3) 0.0182(12) Uani 1 1 d . . .
C1 C 0.4574(3) 0.8918(3) 0.3153(4) 0.0200(12) Uani 1 1 d . . .
H1 H 0.4595 0.8585 0.3759 0.024 Uiso 1 1 calc R . .
C35 C 0.6257(3) 1.0696(3) 0.2799(3) 0.0184(12) Uani 1 1 d . . .
C30 C 0.5813(3) 0.9464(3) 0.4112(3) 0.0182(12) Uani 1 1 d . . .
H30 H 0.5442 0.8966 0.4411 0.022 Uiso 1 1 calc R . .
C44 C 0.7752(3) 1.0077(3) 0.5456(3) 0.0189(12) Uani 1 1 d . . .
C29 C 0.5949(3) 0.8405(3) 0.5980(3) 0.0177(12) Uani 1 1 d . . .
H29 H 0.5545 0.8231 0.5677 0.021 Uiso 1 1 calc R . .
C46 C 0.6555(3) 0.8186(3) 0.7326(3) 0.0174(12) Uani 1 1 d . . .
C15 C 1.1275(3) 1.1652(3) 0.5758(4) 0.0224(13) Uani 1 1 d . . .
H15 H 1.1758 1.2035 0.5427 0.027 Uiso 1 1 calc R . .
C9 C 0.6846(3) 1.0919(3) 0.3277(3) 0.0179(12) Uani 1 1 d . . .
H9 H 0.7178 1.1449 0.2997 0.021 Uiso 1 1 calc R . .
C52 C 0.6475(3) 0.9139(3) 0.5510(3) 0.0153(11) Uani 1 1 d . . .
C40 C 1.0511(3) 1.2087(3) 0.4400(4) 0.0212(13) Uani 1 1 d . . .
C48 C 0.6080(3) 0.6923(3) 0.8695(3) 0.0185(12) Uani 1 1 d . . .
C54 C 0.5725(3) 0.9939(3) 0.3235(3) 0.0171(12) Uani 1 1 d . . .
C11 C 0.9688(3) 1.2622(3) 0.3130(3) 0.0203(12) Uani 1 1 d . . .
H11 H 0.9172 1.2592 0.2863 0.024 Uiso 1 1 calc R . .
C20 C 0.7104(3) 0.8905(3) 0.6848(3) 0.0208(12) Uani 1 1 d . . .
H20 H 0.7501 0.9085 0.7153 0.025 Uiso 1 1 calc R . .
C39 C 0.9758(3) 1.2031(3) 0.4005(3) 0.0186(12) Uani 1 1 d . . .
C10 C 0.8345(3) 1.1219(3) 0.4117(3) 0.0197(12) Uani 1 1 d . . .
H10 H 0.8303 1.1562 0.3517 0.024 Uiso 1 1 calc R . .
C37 C 0.7684(3) 1.0586(3) 0.4575(3) 0.0165(12) Uani 1 1 d . . .
C8 C 0.6754(3) 1.1951(3) 0.1396(3) 0.0196(12) Uani 1 1 d . . .
H8 H 0.7100 1.2165 0.1723 0.024 Uiso 1 1 calc R . .
C28 C 0.4878(3) 0.6797(3) 0.6867(3) 0.0196(12) Uani 1 1 d . . .
H28 H 0.4785 0.7160 0.6284 0.024 Uiso 1 1 calc R . .
C42 C 0.9877(3) 1.0976(3) 0.5819(3) 0.0168(12) Uani 1 1 d . . .
C32 C 0.5080(3) 1.0162(4) 0.1863(3) 0.0201(12) Uani 1 1 d . . .
C43 C 0.9134(3) 1.0850(3) 0.5384(3) 0.0163(12) Uani 1 1 d . . .
C31 C 0.5119(3) 0.9665(3) 0.2755(3) 0.0176(12) Uani 1 1 d . . .
C7 C 0.6808(3) 1.2385(3) 0.0492(3) 0.0203(12) Uani 1 1 d . . .
C38 C 0.9058(3) 1.1367(3) 0.4501(3) 0.0164(12) Uani 1 1 d . . .
C33 C 0.5669(3) 1.0916(3) 0.1400(3) 0.0191(12) Uani 1 1 d . . .
C12 C 1.0334(4) 1.3229(4) 0.2659(4) 0.0235(13) Uani 1 1 d . . .
C19 C 0.8485(3) 1.0217(3) 0.5828(3) 0.0181(12) Uani 1 1 d . . .
H19 H 0.8542 0.9856 0.6420 0.022 Uiso 1 1 calc R . .
C6 C 0.6267(4) 1.2063(4) 0.0045(3) 0.0266(14) Uani 1 1 d . . .
H6 H 0.6285 1.2335 -0.0578 0.032 Uiso 1 1 calc R . .
C3 C 0.3973(4) 0.9165(4) 0.1834(3) 0.0222(13) Uani 1 1 d . . .
H3 H 0.3578 0.9002 0.1514 0.027 Uiso 1 1 calc R . .
C50 C 0.5453(3) 0.7096(3) 0.7310(3) 0.0184(12) Uani 1 1 d . . .
C49 C 0.5572(3) 0.6579(4) 0.8177(3) 0.0197(12) Uani 1 1 d . . .
C17 C 1.0595(3) 1.0639(4) 0.7152(4) 0.0214(13) Uani 1 1 d . . .
C2 C 0.4010(3) 0.8646(3) 0.2707(3) 0.0181(12) Uani 1 1 d . . .
C22 C 0.6972(3) 0.7659(3) 0.9706(3) 0.0201(12) Uani 1 1 d . . .
C16 C 1.1293(4) 1.1206(3) 0.6644(4) 0.0245(13) Uani 1 1 d . . .
H16 H 1.1785 1.1286 0.6914 0.029 Uiso 1 1 calc R . .
C27 C 0.4445(3) 0.5992(3) 0.7258(3) 0.0197(12) Uani 1 1 d . . .
C5 C 0.5714(4) 1.1364(4) 0.0489(4) 0.0276(14) Uani 1 1 d . . .
H5 H 0.5344 1.1175 0.0166 0.033 Uiso 1 1 calc R . .
C63 C 1.0212(4) 1.3881(4) 0.1731(4) 0.0261(13) Uani 1 1 d . . .
C21 C 0.6993(3) 0.8060(4) 0.8807(3) 0.0200(12) Uani 1 1 d . . .
H21 H 0.7321 0.8593 0.8527 0.024 Uiso 1 1 calc R . .
C14 C 1.1184(4) 1.2694(4) 0.3888(4) 0.0306(14) Uani 1 1 d . . .
H14 H 1.1714 1.2722 0.4138 0.037 Uiso 1 1 calc R . .
C71 C 0.7377(4) 0.8077(4) 1.0292(3) 0.0240(13) Uani 1 1 d . . .
C59 C 0.7433(3) 1.3147(4) 0.0009(3) 0.0225(13) Uani 1 1 d . . .
C23 C 0.6502(4) 0.6860(4) 1.0091(4) 0.0265(13) Uani 1 1 d . . .
H23 H 0.6476 0.6562 1.0710 0.032 Uiso 1 1 calc R . .
C26 C 0.4613(3) 0.5457(4) 0.8106(3) 0.0222(13) Uani 1 1 d . . .
H26 H 0.4352 0.4883 0.8380 0.027 Uiso 1 1 calc R . .
C67 C 1.0548(3) 1.0176(4) 0.8147(4) 0.0234(13) Uani 1 1 d . . .
C18 C 0.9913(3) 1.0542(3) 0.6719(3) 0.0195(12) Uani 1 1 d . . .
H18 H 0.9435 1.0154 0.7054 0.023 Uiso 1 1 calc R . .
C25 C 0.5153(3) 0.5758(3) 0.8540(3) 0.0216(12) Uani 1 1 d . . .
H25 H 0.5248 0.5387 0.9120 0.026 Uiso 1 1 calc R . .
C4 C 0.4481(4) 0.9902(4) 0.1416(4) 0.0236(13) Uani 1 1 d . . .
H4 H 0.4431 1.0243 0.0817 0.028 Uiso 1 1 calc R . .
C41 C 1.0570(3) 1.1561(3) 0.5325(3) 0.0188(12) Uani 1 1 d . . .
C76 C 0.4422(4) 0.5491(4) 0.5905(3) 0.0247(13) Uani 1 1 d . . .
H76A H 0.4014 0.5311 0.5586 0.037 Uiso 1 1 calc R . .
H76B H 0.4935 0.4973 0.6063 0.037 Uiso 1 1 calc R . .
H76C H 0.4707 0.6050 0.5522 0.037 Uiso 1 1 calc R . .
C75 C 0.3815(3) 0.5710(3) 0.6758(3) 0.0186(12) Uani 1 1 d . . .
C13 C 1.1107(4) 1.3244(4) 0.3048(4) 0.0319(15) Uani 1 1 d . . .
H13 H 1.1581 1.3640 0.2724 0.038 Uiso 1 1 calc R . .
C70 C 1.1415(4) 1.0284(4) 0.8485(4) 0.0320(15) Uani 1 1 d . . .
H70A H 1.1353 0.9971 0.9126 0.048 Uiso 1 1 calc R . .
H70B H 1.1448 1.0953 0.8382 0.048 Uiso 1 1 calc R . .
H70C H 1.2002 0.9998 0.8164 0.048 Uiso 1 1 calc R . .
C78 C 0.3343(4) 0.4832(4) 0.7321(4) 0.0271(13) Uani 1 1 d . . .
H78A H 0.2946 0.4677 0.6973 0.041 Uiso 1 1 calc R . .
H78B H 0.2938 0.4958 0.7866 0.041 Uiso 1 1 calc R . .
H78C H 0.3844 0.4302 0.7481 0.041 Uiso 1 1 calc R . .
C58 C 0.4109(4) 0.6967(4) 0.2749(4) 0.0304(14) Uani 1 1 d . . .
H58A H 0.3792 0.6400 0.3000 0.046 Uiso 1 1 calc R . .
H58B H 0.4743 0.6842 0.2920 0.046 Uiso 1 1 calc R . .
H58C H 0.4182 0.7146 0.2096 0.046 Uiso 1 1 calc R . .
C55 C 0.3491(3) 0.7778(3) 0.3113(3) 0.0205(12) Uani 1 1 d . . .
C57 C 0.3353(4) 0.7475(4) 0.4126(4) 0.0306(14) Uani 1 1 d . . .
H57A H 0.3015 0.6921 0.4357 0.046 Uiso 1 1 calc R . .
H57B H 0.2973 0.7989 0.4364 0.046 Uiso 1 1 calc R . .
H57C H 0.3982 0.7321 0.4312 0.046 Uiso 1 1 calc R . .
C77 C 0.3006(4) 0.6518(4) 0.6527(4) 0.0244(13) Uani 1 1 d . . .
H77A H 0.2598 0.6344 0.6203 0.037 Uiso 1 1 calc R . .
H77B H 0.3285 0.7083 0.6151 0.037 Uiso 1 1 calc R . .
H77C H 0.2619 0.6645 0.7078 0.037 Uiso 1 1 calc R . .
C24 C 0.6084(4) 0.6499(4) 0.9606(3) 0.0241(13) Uani 1 1 d . . .
H24 H 0.5787 0.5947 0.9892 0.029 Uiso 1 1 calc R . .
C56 C 0.2493(4) 0.7960(4) 0.2850(4) 0.0322(15) Uani 1 1 d . . .
H56A H 0.2175 0.7395 0.3123 0.048 Uiso 1 1 calc R . .
H56B H 0.2565 0.8115 0.2199 0.048 Uiso 1 1 calc R . .
H56C H 0.2105 0.8486 0.3063 0.048 Uiso 1 1 calc R . .
C60 C 0.6863(5) 1.3964(5) -0.0580(5) 0.056(2) Uani 1 1 d . . .
H60A H 0.7268 1.4460 -0.0891 0.084 Uiso 1 1 calc R . .
H60B H 0.6295 1.4213 -0.0208 0.084 Uiso 1 1 calc R . .
H60C H 0.6661 1.3742 -0.1020 0.084 Uiso 1 1 calc R . .
C74 C 0.6568(4) 0.8419(5) 1.0941(4) 0.0491(18) Uani 1 1 d . . .
H74A H 0.6205 0.7901 1.1295 0.074 Uiso 1 1 calc R . .
H74B H 0.6142 0.8930 1.0614 0.074 Uiso 1 1 calc R . .
H74C H 0.6829 0.8651 1.1341 0.074 Uiso 1 1 calc R . .
C72 C 0.7933(5) 0.8875(5) 0.9744(4) 0.052(2) Uani 1 1 d . . .
H72A H 0.8468 0.8648 0.9326 0.078 Uiso 1 1 calc R . .
H72B H 0.8186 0.9117 1.0142 0.078 Uiso 1 1 calc R . .
H72C H 0.7508 0.9379 0.9409 0.078 Uiso 1 1 calc R . .
C68 C 1.0528(4) 0.9115(4) 0.8341(4) 0.0342(15) Uani 1 1 d . . .
H68A H 0.9983 0.9014 0.8125 0.051 Uiso 1 1 calc R . .
H68B H 1.0461 0.8825 0.8987 0.051 Uiso 1 1 calc R . .
H68C H 1.1128 0.8831 0.8036 0.051 Uiso 1 1 calc R . .
C62 C 0.7749(5) 1.3576(5) 0.0630(4) 0.062(2) Uani 1 1 d . . .
H62A H 0.8151 1.4063 0.0276 0.093 Uiso 1 1 calc R . .
H62B H 0.8118 1.3085 0.1035 0.093 Uiso 1 1 calc R . .
H62C H 0.7181 1.3855 0.0980 0.093 Uiso 1 1 calc R . .
C64 C 0.9262(5) 1.4484(5) 0.1784(4) 0.060(2) Uani 1 1 d . . .
H64B H 0.8754 1.4089 0.2090 0.090 Uiso 1 1 calc R . .
H64A H 0.9148 1.4824 0.1179 0.090 Uiso 1 1 calc R . .
H64C H 0.9259 1.4935 0.2117 0.090 Uiso 1 1 calc R . .
C65 C 1.0248(5) 1.3265(5) 0.1112(4) 0.062(2) Uani 1 1 d . . .
H65B H 0.9748 1.2851 0.1366 0.092 Uiso 1 1 calc R . .
H65A H 1.0880 1.2884 0.1051 0.092 Uiso 1 1 calc R . .
H65C H 1.0138 1.3666 0.0523 0.092 Uiso 1 1 calc R . .
C66 C 1.1019(5) 1.4443(6) 0.1297(5) 0.091(3) Uani 1 1 d . . .
H66B H 1.0904 1.4840 0.0708 0.137 Uiso 1 1 calc R . .
H66A H 1.1623 1.4019 0.1228 0.137 Uiso 1 1 calc R . .
H66C H 1.1063 1.4841 0.1669 0.137 Uiso 1 1 calc R . .
C61 C 0.8309(4) 1.2743(5) -0.0560(5) 0.062(2) Uani 1 1 d . . .
H61A H 0.8721 1.3232 -0.0877 0.093 Uiso 1 1 calc R . .
H61B H 0.8102 1.2517 -0.0994 0.093 Uiso 1 1 calc R . .
H61C H 0.8669 1.2219 -0.0176 0.093 Uiso 1 1 calc R . .
C73 C 0.8059(5) 0.7323(4) 1.0829(4) 0.0466(18) Uani 1 1 d . . .
H73A H 0.8597 0.7089 1.0418 0.070 Uiso 1 1 calc R . .
H73B H 0.7710 0.6802 1.1205 0.070 Uiso 1 1 calc R . .
H73C H 0.8305 0.7596 1.1208 0.070 Uiso 1 1 calc R . .
Br1 Br 0.29097(8) 0.45710(9) 0.32795(10) 0.0746(6) Uani 0.6216(17) 1 d PD A 1
Br2 Br 0.30207(10) 0.34639(13) 0.54273(14) 0.0759(6) Uani 0.6216(17) 1 d PD A 1
C201 C 0.2030(5) 0.4951(6) 0.4210(4) 0.066(4) Uiso 0.6216(17) 1 d PGD A 1
C202 C 0.2099(5) 0.4511(5) 0.5099(5) 0.053(3) Uiso 0.6216(17) 1 d PGD A 1
C203 C 0.1465(5) 0.4834(5) 0.5774(4) 0.059(3) Uiso 0.6216(17) 1 d PG A 1
H203 H 0.1512 0.4532 0.6382 0.071 Uiso 0.6216(17) 1 calc PR A 1
C204 C 0.0762(5) 0.5597(5) 0.5560(4) 0.049(3) Uiso 0.6216(17) 1 d PG A 1
H204 H 0.0329 0.5818 0.6022 0.059 Uiso 0.6216(17) 1 calc PR A 1
C205 C 0.0694(5) 0.6038(4) 0.4671(5) 0.062(3) Uiso 0.6216(17) 1 d PG A 1
H205 H 0.0213 0.6560 0.4525 0.075 Uiso 0.6216(17) 1 calc PR A 1
C206 C 0.1328(5) 0.5715(5) 0.3996(3) 0.049(3) Uiso 0.6216(17) 1 d PG A 1
H206 H 0.1281 0.6016 0.3388 0.059 Uiso 0.6216(17) 1 calc PR A 1
Br3 Br 0.33121(16) 0.29151(16) 0.59299(18) 0.0566(7) Uani 0.3784(17) 1 d PD A 2
Br4 Br 0.11499(15) 0.36569(16) 0.69613(16) 0.0745(9) Uani 0.3784(17) 1 d PD A 2
C301 C 0.2546(7) 0.3957(8) 0.5275(8) 0.078(8) Uiso 0.3784(17) 1 d PGD A 2
C302 C 0.1733(8) 0.4300(9) 0.5803(6) 0.027(4) Uiso 0.3784(17) 1 d PGD A 2
C303 C 0.1116(7) 0.5072(9) 0.5420(8) 0.106(9) Uiso 0.3784(17) 1 d PG A 2
H303 H 0.0561 0.5307 0.5781 0.128 Uiso 0.3784(17) 1 calc PR A 2
C304 C 0.1313(9) 0.5502(8) 0.4508(9) 0.078(7) Uiso 0.3784(17) 1 d PG A 2
H304 H 0.0891 0.6030 0.4246 0.093 Uiso 0.3784(17) 1 calc PR A 2
C305 C 0.2126(9) 0.5159(9) 0.3980(6) 0.062(7) Uiso 0.3784(17) 1 d PG A 2
H305 H 0.2260 0.5453 0.3357 0.074 Uiso 0.3784(17) 1 calc PR A 2
C306 C 0.2742(7) 0.4386(9) 0.4363(8) 0.060(5) Uiso 0.3784(17) 1 d PG A 2
H306 H 0.3298 0.4152 0.4003 0.072 Uiso 0.3784(17) 1 calc PR A 2
C69 C 0.9642(4) 1.0625(4) 0.8642(4) 0.0371(16) Uani 1 1 d . . .
H69A H 0.9081 1.0560 0.8424 0.056 Uiso 1 1 calc R . .
H69B H 0.9680 1.1293 0.8540 0.056 Uiso 1 1 calc R . .
H69C H 0.9578 1.0312 0.9284 0.056 Uiso 1 1 calc R . .

loop_
_atom_site_aniso_label
_atom_site_aniso_U_11
_atom_site_aniso_U_22
_atom_site_aniso_U_33
_atom_site_aniso_U_23
_atom_site_aniso_U_13
_atom_site_aniso_U_12
C45 0.021(3) 0.016(3) 0.014(3) -0.003(2) -0.005(2) -0.004(2)
C36 0.019(3) 0.019(3) 0.017(3) -0.006(2) -0.010(2) -0.001(2)
C34 0.014(2) 0.016(3) 0.020(3) -0.005(2) 0.000(2) -0.002(2)
C51 0.017(3) 0.019(3) 0.013(3) -0.003(2) -0.004(2) -0.002(2)
C47 0.018(3) 0.019(3) 0.011(3) -0.002(2) -0.004(2) -0.008(2)
C53 0.022(3) 0.013(3) 0.021(3) -0.005(2) -0.005(2) -0.002(2)
C1 0.020(3) 0.021(3) 0.024(3) -0.009(3) -0.008(2) -0.006(2)
C35 0.016(3) 0.022(3) 0.019(3) -0.006(2) -0.004(2) -0.003(2)
C30 0.018(3) 0.019(3) 0.020(3) -0.003(2) -0.006(2) -0.006(2)
C44 0.020(3) 0.019(3) 0.019(3) -0.006(2) -0.005(2) -0.005(2)
C29 0.021(3) 0.019(3) 0.021(3) -0.009(2) -0.008(2) -0.007(2)
C46 0.020(3) 0.021(3) 0.013(3) -0.004(2) -0.007(2) -0.002(2)
C15 0.022(3) 0.021(3) 0.027(4) -0.001(3) -0.010(2) -0.013(2)
C9 0.021(3) 0.014(3) 0.017(3) 0.000(2) -0.004(2) -0.004(2)
C52 0.015(2) 0.013(3) 0.019(3) -0.007(2) -0.004(2) 0.002(2)
C40 0.022(3) 0.016(3) 0.028(3) -0.003(3) -0.007(2) -0.008(2)
C48 0.023(3) 0.021(3) 0.011(3) 0.001(2) -0.007(2) -0.007(2)
C54 0.018(3) 0.015(3) 0.020(3) -0.007(2) -0.003(2) -0.004(2)
C11 0.016(3) 0.024(3) 0.026(3) -0.008(3) -0.005(2) -0.009(2)
C20 0.024(3) 0.024(3) 0.020(3) -0.009(3) -0.007(2) -0.010(2)
C39 0.021(3) 0.015(3) 0.019(3) -0.005(2) -0.003(2) -0.004(2)
C10 0.025(3) 0.017(3) 0.020(3) -0.004(2) -0.013(2) -0.001(2)
C37 0.017(3) 0.018(3) 0.014(3) -0.003(2) -0.004(2) -0.002(2)
C8 0.021(3) 0.017(3) 0.025(3) -0.008(3) -0.009(2) -0.004(2)
C28 0.022(3) 0.023(3) 0.015(3) -0.002(2) -0.009(2) -0.004(2)
C42 0.020(3) 0.015(3) 0.018(3) -0.005(2) -0.008(2) -0.002(2)
C32 0.021(3) 0.026(3) 0.017(3) -0.010(3) -0.008(2) -0.002(2)
C43 0.015(3) 0.017(3) 0.018(3) -0.006(2) -0.005(2) -0.002(2)
C31 0.017(3) 0.019(3) 0.019(3) -0.007(2) -0.008(2) 0.001(2)
C7 0.022(3) 0.020(3) 0.019(3) -0.003(2) -0.007(2) -0.001(2)
C38 0.013(2) 0.019(3) 0.019(3) -0.007(2) -0.003(2) -0.004(2)
C33 0.025(3) 0.021(3) 0.013(3) -0.003(2) -0.008(2) -0.006(2)
C12 0.025(3) 0.022(3) 0.025(3) -0.004(3) -0.009(2) -0.005(2)
C19 0.021(3) 0.020(3) 0.015(3) -0.004(2) -0.003(2) -0.007(2)
C6 0.036(3) 0.032(3) 0.011(3) 0.002(3) -0.007(3) -0.013(3)
C3 0.029(3) 0.026(3) 0.016(3) -0.005(3) -0.010(2) -0.010(3)
C50 0.024(3) 0.013(3) 0.018(3) 0.000(2) -0.009(2) -0.002(2)
C49 0.019(3) 0.022(3) 0.019(3) -0.002(2) -0.009(2) -0.003(2)
C17 0.022(3) 0.024(3) 0.026(3) -0.016(3) -0.007(2) -0.003(2)
C2 0.024(3) 0.020(3) 0.013(3) -0.009(2) -0.004(2) -0.002(2)
C22 0.023(3) 0.020(3) 0.020(3) -0.005(2) -0.007(2) -0.005(2)
C16 0.025(3) 0.022(3) 0.032(4) -0.010(3) -0.011(3) -0.004(2)
C27 0.018(3) 0.022(3) 0.020(3) -0.005(2) 0.000(2) -0.008(2)
C5 0.039(3) 0.032(3) 0.019(3) -0.003(3) -0.013(3) -0.018(3)
C63 0.026(3) 0.029(3) 0.023(3) 0.002(3) -0.007(2) -0.012(3)
C21 0.023(3) 0.024(3) 0.017(3) -0.006(3) -0.002(2) -0.012(2)
C14 0.026(3) 0.033(3) 0.031(4) 0.003(3) -0.012(3) -0.011(3)
C71 0.035(3) 0.031(3) 0.011(3) -0.004(3) -0.009(2) -0.013(3)
C59 0.022(3) 0.023(3) 0.019(3) 0.006(2) -0.009(2) -0.006(2)
C23 0.033(3) 0.028(3) 0.018(3) 0.002(3) -0.008(3) -0.011(3)
C26 0.022(3) 0.020(3) 0.026(3) -0.003(3) -0.005(2) -0.010(2)
C67 0.023(3) 0.031(3) 0.021(3) -0.010(3) -0.006(2) -0.008(2)
C18 0.025(3) 0.019(3) 0.019(3) -0.004(2) -0.008(2) -0.008(2)
C25 0.032(3) 0.020(3) 0.011(3) 0.007(2) -0.009(2) -0.014(2)
C4 0.031(3) 0.028(3) 0.016(3) -0.004(3) -0.012(2) -0.006(3)
C41 0.021(3) 0.022(3) 0.018(3) -0.007(2) -0.008(2) -0.006(2)
C76 0.025(3) 0.027(3) 0.026(3) -0.008(3) -0.012(3) -0.003(2)
C75 0.026(3) 0.014(3) 0.017(3) -0.001(2) -0.006(2) -0.008(2)
C13 0.030(3) 0.027(3) 0.038(4) 0.004(3) -0.010(3) -0.017(3)
C70 0.030(3) 0.048(4) 0.022(4) -0.007(3) -0.014(3) -0.007(3)
C78 0.031(3) 0.022(3) 0.034(4) -0.009(3) -0.011(3) -0.009(3)
C58 0.037(3) 0.024(3) 0.033(4) -0.005(3) -0.012(3) -0.007(3)
C55 0.027(3) 0.020(3) 0.019(3) -0.005(2) -0.011(2) -0.010(2)
C57 0.037(3) 0.030(3) 0.031(4) -0.006(3) -0.011(3) -0.018(3)
C77 0.026(3) 0.025(3) 0.025(3) -0.006(3) -0.011(2) -0.003(2)
C24 0.033(3) 0.025(3) 0.017(3) -0.001(3) -0.008(2) -0.011(3)
C56 0.029(3) 0.035(4) 0.036(4) -0.004(3) -0.011(3) -0.015(3)
C60 0.048(4) 0.050(4) 0.061(5) 0.019(4) -0.027(4) -0.019(4)
C74 0.050(4) 0.078(5) 0.036(4) -0.036(4) -0.005(3) -0.019(4)
C72 0.084(5) 0.059(5) 0.032(4) -0.004(3) -0.026(4) -0.043(4)
C68 0.042(4) 0.037(4) 0.025(4) -0.002(3) -0.014(3) -0.010(3)
C62 0.102(6) 0.055(5) 0.038(4) -0.012(4) 0.008(4) -0.057(4)
C64 0.072(5) 0.043(4) 0.041(5) 0.011(3) -0.006(4) 0.011(4)
C65 0.086(6) 0.063(5) 0.032(4) -0.009(4) -0.017(4) 0.001(4)
C66 0.079(6) 0.113(7) 0.061(5) 0.063(5) -0.040(4) -0.074(5)
C61 0.044(4) 0.046(4) 0.086(6) -0.016(4) 0.021(4) -0.022(4)
C73 0.056(4) 0.047(4) 0.049(4) -0.017(3) -0.033(4) 0.000(3)
Br1 0.0352(7) 0.0785(10) 0.1318(14) -0.0773(10) 0.0241(7) -0.0259(6)
Br2 0.0424(8) 0.0659(12) 0.1384(17) -0.0513(11) -0.0174(9) -0.0129(8)
Br3 0.0455(12) 0.0375(13) 0.095(2) -0.0254(12) -0.0247(12) 0.0014(10)
Br4 0.0599(14) 0.0823(17) 0.105(2) -0.0642(15) -0.0074(12) -0.0110(12)
C69 0.038(3) 0.060(4) 0.017(3) -0.017(3) -0.005(3) -0.005(3)

loop_
_atom_type_symbol
_atom_type_description
_atom_type_scat_dispersion_real
_atom_type_scat_dispersion_imag
_atom_type_scat_source
C C 0.0033 0.0016 'International Tables Vol C Tables 4.2.6.8 and 6.1.1.4'
H H 0.0000 0.0000 'International Tables Vol C Tables 4.2.6.8 and 6.1.1.4'
Br Br -0.2901 2.4595 'International Tables Vol C Tables 4.2.6.8 and 6.1.1.4'

loop_
_geom_angle_atom_site_label_1
_geom_angle_atom_site_label_2
_geom_angle_atom_site_label_3
_geom_angle
C20 C45 C52 118.0(4)
C20 C45 C44 122.3(4)
C52 C45 C44 119.7(4)
C9 C36 C53 117.9(4)
C9 C36 C37 122.2(4)
C53 C36 C37 119.8(4)
C33 C34 C8 119.1(5)
C33 C34 C35 119.1(4)
C8 C34 C35 121.7(5)
C29 C51 C46 118.4(4)
C29 C51 C50 121.9(4)
C46 C51 C50 119.7(4)
C48 C47 C21 117.4(4)
C48 C47 C46 120.0(4)
C21 C47 C46 122.5(4)
C30 C53 C36 118.3(5)
C30 C53 C52 121.2(4)
C36 C53 C52 120.5(4)
C2 C1 C31 123.2(5)
C2 C1 H1 118.4
C31 C1 H1 118.4
C9 C35 C54 118.0(5)
C9 C35 C34 121.7(4)
C54 C35 C34 120.3(4)
C54 C30 C53 124.0(5)
C54 C30 H30 118.0
C53 C30 H30 118.0
C19 C44 C37 118.1(4)
C19 C44 C45 121.2(5)
C37 C44 C45 120.6(4)
C51 C29 C52 124.1(5)
C51 C29 H29 118.0
C52 C29 H29 118.0
C20 C46 C51 117.5(5)
C20 C46 C47 122.5(4)
C51 C46 C47 120.0(4)
C16 C15 C41 122.3(5)
C16 C15 H15 118.9
C41 C15 H15 118.9
C36 C9 C35 123.7(5)
C36 C9 H9 118.2
C35 C9 H9 118.2
C29 C52 C45 117.8(5)
C29 C52 C53 123.2(4)
C45 C52 C53 119.1(4)
C39 C40 C14 117.6(5)
C39 C40 C41 120.9(4)
C14 C40 C41 121.5(5)
C24 C48 C47 118.7(5)
C24 C48 C49 122.0(4)
C47 C48 C49 119.3(4)
C30 C54 C35 117.9(4)
C30 C54 C31 122.1(4)
C35 C54 C31 120.0(5)
C12 C11 C39 122.6(5)
C12 C11 H11 118.7
C39 C11 H11 118.7
C45 C20 C46 124.0(5)
C45 C20 H20 118.0
C46 C20 H20 118.0
C40 C39 C11 118.6(4)
C40 C39 C38 119.6(5)
C11 C39 C38 121.8(4)
C38 C10 C37 123.0(5)
C38 C10 H10 118.5
C37 C10 H10 118.5
C44 C37 C10 118.3(4)
C44 C37 C36 119.8(4)
C10 C37 C36 121.8(4)
C7 C8 C34 123.4(5)
C7 C8 H8 118.3
C34 C8 H8 118.3
C27 C28 C50 121.8(5)
C27 C28 H28 119.1
C50 C28 H28 119.1
C18 C42 C41 118.2(4)
C18 C42 C43 122.2(4)
C41 C42 C43 119.6(5)
C31 C32 C4 118.5(5)
C31 C32 C33 120.7(4)
C4 C32 C33 120.8(5)
C19 C43 C38 117.7(4)
C19 C43 C42 121.3(5)
C38 C43 C42 121.0(4)
C32 C31 C1 118.3(5)
C32 C31 C54 119.2(4)
C1 C31 C54 122.6(5)
C8 C7 C6 116.2(5)
C8 C7 C59 122.0(5)
C6 C7 C59 121.7(5)
C10 C38 C43 118.8(4)
C10 C38 C39 122.4(5)
C43 C38 C39 118.7(4)
C34 C33 C5 117.4(5)
C34 C33 C32 120.6(5)
C5 C33 C32 122.0(4)
C11 C12 C13 118.1(5)
C11 C12 C63 121.0(5)
C13 C12 C63 120.9(4)
C43 C19 C44 124.0(5)
C43 C19 H19 118.0
C44 C19 H19 118.0
C5 C6 C7 121.0(5)
C5 C6 H6 119.5
C7 C6 H6 119.5
C4 C3 C2 122.4(5)
C4 C3 H3 118.8
C2 C3 H3 118.8
C49 C50 C28 119.3(4)
C49 C50 C51 119.2(4)
C28 C50 C51 121.4(5)
C25 C49 C50 117.4(5)
C25 C49 C48 121.8(4)
C50 C49 C48 120.8(4)
C18 C17 C16 116.8(5)
C18 C17 C67 120.5(4)
C16 C17 C67 122.7(4)
C1 C2 C3 116.9(5)
C1 C2 C55 123.1(5)
C3 C2 C55 119.9(4)
C21 C22 C23 116.5(5)
C21 C22 C71 123.2(4)
C23 C22 C71 120.2(5)
C15 C16 C17 120.5(5)
C15 C16 H16 119.7
C17 C16 H16 119.7
C28 C27 C26 118.1(5)
C28 C27 C75 119.7(5)
C26 C27 C75 122.2(4)
C6 C5 C33 122.8(5)
C6 C5 H5 118.6
C33 C5 H5 118.6
C66 C63 C64 112.1(6)
C66 C63 C65 104.4(6)
C64 C63 C65 108.7(5)
C66 C63 C12 113.2(5)
C64 C63 C12 110.1(5)
C65 C63 C12 108.0(5)
C22 C21 C47 123.8(5)
C22 C21 H21 118.1
C47 C21 H21 118.1
C13 C14 C40 122.7(5)
C13 C14 H14 118.7
C40 C14 H14 118.7
C74 C71 C72 109.5(5)
C74 C71 C73 107.9(5)
C72 C71 C73 107.7(5)
C74 C71 C22 109.4(4)
C72 C71 C22 112.0(4)
C73 C71 C22 110.2(4)
C7 C59 C62 113.5(4)
C7 C59 C60 109.5(4)
C62 C59 C60 105.0(5)
C7 C59 C61 108.7(4)
C62 C59 C61 109.9(5)
C60 C59 C61 110.1(5)
C24 C23 C22 122.1(5)
C24 C23 H23 118.9
C22 C23 H23 118.9
C25 C26 C27 119.9(5)
C25 C26 H26 120.0
C27 C26 H26 120.0
C69 C67 C70 109.2(4)
C69 C67 C17 108.1(4)
C70 C67 C17 112.6(4)
C69 C67 C68 110.3(4)
C70 C67 C68 106.8(4)
C17 C67 C68 109.7(4)
C17 C18 C42 124.2(5)
C17 C18 H18 117.9
C42 C18 H18 117.9
C26 C25 C49 123.3(5)
C26 C25 H25 118.3
C49 C25 H25 118.3
C3 C4 C32 120.7(5)
C3 C4 H4 119.7
C32 C4 H4 119.7
C15 C41 C42 118.0(5)
C15 C41 C40 122.2(4)
C42 C41 C40 119.8(4)
C75 C76 H76A 109.5
C75 C76 H76B 109.5
H76A C76 H76B 109.5
C75 C76 H76C 109.5
H76A C76 H76C 109.5
H76B C76 H76C 109.5
C27 C75 C76 109.8(4)
C27 C75 C77 108.9(4)
C76 C75 C77 110.4(4)
C27 C75 C78 112.4(4)
C76 C75 C78 107.8(4)
C77 C75 C78 107.6(4)
C14 C13 C12 120.4(5)
C14 C13 H13 119.8
C12 C13 H13 119.8
C67 C70 H70A 109.5
C67 C70 H70B 109.5
H70A C70 H70B 109.5
C67 C70 H70C 109.5
H70A C70 H70C 109.5
H70B C70 H70C 109.5
C75 C78 H78A 109.5
C75 C78 H78B 109.5
H78A C78 H78B 109.5
C75 C78 H78C 109.5
H78A C78 H78C 109.5
H78B C78 H78C 109.5
C55 C58 H58A 109.5
C55 C58 H58B 109.5
H58A C58 H58B 109.5
C55 C58 H58C 109.5
H58A C58 H58C 109.5
H58B C58 H58C 109.5
C57 C55 C2 112.3(4)
C57 C55 C56 107.7(4)
C2 C55 C56 111.1(4)
C57 C55 C58 108.8(4)
C2 C55 C58 107.8(4)
C56 C55 C58 109.0(4)
C55 C57 H57A 109.5
C55 C57 H57B 109.5
H57A C57 H57B 109.5
C55 C57 H57C 109.5
H57A C57 H57C 109.5
H57B C57 H57C 109.5
C75 C77 H77A 109.5
C75 C77 H77B 109.5
H77A C77 H77B 109.5
C75 C77 H77C 109.5
H77A C77 H77C 109.5
H77B C77 H77C 109.5
C23 C24 C48 121.4(5)
C23 C24 H24 119.3
C48 C24 H24 119.3
C55 C56 H56A 109.5
C55 C56 H56B 109.5
H56A C56 H56B 109.5
C55 C56 H56C 109.5
H56A C56 H56C 109.5
H56B C56 H56C 109.5
C59 C60 H60A 109.5
C59 C60 H60B 109.5
H60A C60 H60B 109.5
C59 C60 H60C 109.5
H60A C60 H60C 109.5
H60B C60 H60C 109.5
C71 C74 H74A 109.5
C71 C74 H74B 109.5
H74A C74 H74B 109.5
C71 C74 H74C 109.5
H74A C74 H74C 109.5
H74B C74 H74C 109.5
C71 C72 H72A 109.5
C71 C72 H72B 109.5
H72A C72 H72B 109.5
C71 C72 H72C 109.5
H72A C72 H72C 109.5
H72B C72 H72C 109.5
C67 C68 H68A 109.5
C67 C68 H68B 109.5
H68A C68 H68B 109.5
C67 C68 H68C 109.5
H68A C68 H68C 109.5
H68B C68 H68C 109.5
C59 C62 H62A 109.5
C59 C62 H62B 109.5
H62A C62 H62B 109.5
C59 C62 H62C 109.5
H62A C62 H62C 109.5
H62B C62 H62C 109.5
C63 C64 H64B 109.5
C63 C64 H64A 109.5
H64B C64 H64A 109.5
C63 C64 H64C 109.5
H64B C64 H64C 109.5
H64A C64 H64C 109.5
C63 C65 H65B 109.5
C63 C65 H65A 109.5
H65B C65 H65A 109.5
C63 C65 H65C 109.5
H65B C65 H65C 109.5
H65A C65 H65C 109.5
C63 C66 H66B 109.5
C63 C66 H66A 109.5
H66B C66 H66A 109.5
C63 C66 H66C 109.5
H66B C66 H66C 109.5
H66A C66 H66C 109.5
C59 C61 H61A 109.5
C59 C61 H61B 109.5
H61A C61 H61B 109.5
C59 C61 H61C 109.5
H61A C61 H61C 109.5
H61B C61 H61C 109.5
C71 C73 H73A 109.5
C71 C73 H73B 109.5
H73A C73 H73B 109.5
C71 C73 H73C 109.5
H73A C73 H73C 109.5
H73B C73 H73C 109.5
C202 C201 C206 120.0
C202 C201 Br1 121.2(4)
C206 C201 Br1 118.8(4)
C203 C202 C201 120.0
C203 C202 Br2 118.2(5)
C201 C202 Br2 121.8(5)
C202 C203 C204 120.0
C202 C203 H203 120.0
C204 C203 H203 120.0
C205 C204 C203 120.0
C205 C204 H204 120.0
C203 C204 H204 120.0
C206 C205 C204 120.0
C206 C205 H205 120.0
C204 C205 H205 120.0
C205 C206 C201 120.0
C205 C206 H206 120.0
C201 C206 H206 120.0
C302 C301 C306 120.0
C302 C301 Br3 113.6(7)
C306 C301 Br3 126.4(7)
C303 C302 C301 120.0
C303 C302 Br4 111.4(7)
C301 C302 Br4 126.6(7)
C304 C303 C302 120.0
C304 C303 H303 120.0
C302 C303 H303 120.0
C303 C304 C305 120.0
C303 C304 H304 120.0
C305 C304 H304 120.0
C306 C305 C304 120.0
C306 C305 H305 120.0
C304 C305 H305 120.0
C305 C306 C301 120.0
C305 C306 H306 120.0
C301 C306 H306 120.0
C67 C69 H69A 109.5
C67 C69 H69B 109.5
H69A C69 H69B 109.5
C67 C69 H69C 109.5
H69A C69 H69C 109.5
H69B C69 H69C 109.5

loop_
_geom_bond_atom_site_label_1
_geom_bond_atom_site_label_2
_geom_bond_distance
C45 C20 1.386(7)
C45 C52 1.420(6)
C45 C44 1.469(6)
C36 C9 1.388(7)
C36 C53 1.408(6)
C36 C37 1.469(6)
C34 C33 1.388(7)
C34 C8 1.406(6)
C34 C35 1.477(7)
C51 C29 1.381(7)
C51 C46 1.420(6)
C51 C50 1.475(6)
C47 C48 1.412(6)
C47 C21 1.418(6)
C47 C46 1.458(7)
C53 C30 1.393(7)
C53 C52 1.474(7)
C1 C2 1.379(6)
C1 C31 1.404(6)
C1 H1 0.9500
C35 C9 1.404(7)
C35 C54 1.411(6)
C30 C54 1.388(7)
C30 H30 0.9500
C44 C19 1.397(6)
C44 C37 1.399(7)
C29 C52 1.388(6)
C29 H29 0.9500
C46 C20 1.393(7)
C15 C16 1.374(7)
C15 C41 1.397(6)
C15 H15 0.9500
C9 H9 0.9500
C40 C39 1.399(7)
C40 C14 1.407(7)
C40 C41 1.461(7)
C48 C24 1.401(7)
C48 C49 1.471(7)
C54 C31 1.465(6)
C11 C12 1.366(7)
C11 C39 1.424(7)
C11 H11 0.9500
C20 H20 0.9500
C39 C38 1.483(6)
C10 C38 1.390(6)
C10 C37 1.402(6)
C10 H10 0.9500
C8 C7 1.384(7)
C8 H8 0.9500
C28 C27 1.382(6)
C28 C50 1.410(7)
C28 H28 0.9500
C42 C18 1.395(7)
C42 C41 1.400(7)
C42 C43 1.468(6)
C32 C31 1.402(7)
C32 C4 1.407(7)
C32 C33 1.463(7)
C43 C19 1.387(6)
C43 C38 1.406(7)
C7 C6 1.398(7)
C7 C59 1.508(7)
C33 C5 1.397(7)
C12 C13 1.399(7)
C12 C63 1.536(7)
C19 H19 0.9500
C6 C5 1.367(7)
C6 H6 0.9500
C3 C4 1.365(7)
C3 C2 1.383(7)
C3 H3 0.9500
C50 C49 1.399(7)
C49 C25 1.388(6)
C17 C18 1.372(6)
C17 C16 1.395(7)
C17 C67 1.521(7)
C2 C55 1.528(7)
C22 C21 1.373(7)
C22 C23 1.401(7)
C22 C71 1.534(7)
C16 H16 0.9500
C27 C26 1.397(7)
C27 C75 1.523(7)
C5 H5 0.9500
C63 C66 1.488(7)
C63 C64 1.488(8)
C63 C65 1.533(8)
C21 H21 0.9500
C14 C13 1.363(7)
C14 H14 0.9500
C71 C74 1.498(8)
C71 C72 1.508(7)
C71 C73 1.533(7)
C59 C62 1.518(8)
C59 C60 1.526(7)
C59 C61 1.519(8)
C23 C24 1.359(7)
C23 H23 0.9500
C26 C25 1.363(7)
C26 H26 0.9500
C67 C69 1.518(7)
C67 C70 1.520(7)
C67 C68 1.536(7)
C18 H18 0.9500
C25 H25 0.9500
C4 H4 0.9500
C76 C75 1.532(7)
C76 H76A 0.9800
C76 H76B 0.9800
C76 H76C 0.9800
C75 C77 1.532(7)
C75 C78 1.541(6)
C13 H13 0.9500
C70 H70A 0.9800
C70 H70B 0.9800
C70 H70C 0.9800
C78 H78A 0.9800
C78 H78B 0.9800
C78 H78C 0.9800
C58 C55 1.546(7)
C58 H58A 0.9800
C58 H58B 0.9800
C58 H58C 0.9800
C55 C57 1.519(7)
C55 C56 1.538(7)
C57 H57A 0.9800
C57 H57B 0.9800
C57 H57C 0.9800
C77 H77A 0.9800
C77 H77B 0.9800
C77 H77C 0.9800
C24 H24 0.9500
C56 H56A 0.9800
C56 H56B 0.9800
C56 H56C 0.9800
C60 H60A 0.9800
C60 H60B 0.9800
C60 H60C 0.9800
C74 H74A 0.9800
C74 H74B 0.9800
C74 H74C 0.9800
C72 H72A 0.9800
C72 H72B 0.9800
C72 H72C 0.9800
C68 H68A 0.9800
C68 H68B 0.9800
C68 H68C 0.9800
C62 H62A 0.9800
C62 H62B 0.9800
C62 H62C 0.9800
C64 H64B 0.9800
C64 H64A 0.9800
C64 H64C 0.9800
C65 H65B 0.9800
C65 H65A 0.9800
C65 H65C 0.9800
C66 H66B 0.9800
C66 H66A 0.9800
C66 H66C 0.9800
C61 H61A 0.9800
C61 H61B 0.9800
C61 H61C 0.9800
C73 H73A 0.9800
C73 H73B 0.9800
C73 H73C 0.9800
Br1 C201 1.876(5)
Br2 C202 1.878(5)
C201 C202 1.3900
C201 C206 1.3900
C202 C203 1.3900
C203 C204 1.3900
C203 H203 0.9500
C204 C205 1.3900
C204 H204 0.9500
C205 C206 1.3900
C205 H205 0.9500
C206 H206 0.9500
Br3 C301 1.905(9)
Br4 C302 1.895(9)
C301 C302 1.3900
C301 C306 1.3900
C302 C303 1.3900
C303 C304 1.3900
C303 H303 0.9500
C304 C305 1.3900
C304 H304 0.9500
C305 C306 1.3900
C305 H305 0.9500
C306 H306 0.9500
C69 H69A 0.9800
C69 H69B 0.9800
C69 H69C 0.9800

loop_
_geom_torsion_atom_site_label_1
_geom_torsion_atom_site_label_2
_geom_torsion_atom_site_label_3
_geom_torsion_atom_site_label_4
_geom_torsion
C9 C36 C53 C30 3.8(7)
C37 C36 C53 C30 -173.6(4)
C9 C36 C53 C52 -176.8(5)
C37 C36 C53 C52 5.8(7)
C33 C34 C35 C9 175.8(5)
C8 C34 C35 C9 -0.7(7)
C33 C34 C35 C54 -1.9(7)
C8 C34 C35 C54 -178.4(5)
C36 C53 C30 C54 -0.4(8)
C52 C53 C30 C54 -179.8(5)
C20 C45 C44 C19 8.7(8)
C52 C45 C44 C19 -169.7(5)
C20 C45 C44 C37 -175.2(5)
C52 C45 C44 C37 6.4(7)
C46 C51 C29 C52 1.9(7)
C50 C51 C29 C52 -175.8(5)
C29 C51 C46 C20 -3.6(7)
C50 C51 C46 C20 174.3(4)
C29 C51 C46 C47 175.9(4)
C50 C51 C46 C47 -6.2(7)
C48 C47 C46 C20 -172.1(5)
C21 C47 C46 C20 9.6(8)
C48 C47 C46 C51 8.5(7)
C21 C47 C46 C51 -169.9(5)
C53 C36 C9 C35 -5.4(7)
C37 C36 C9 C35 171.9(5)
C54 C35 C9 C36 3.3(7)
C34 C35 C9 C36 -174.5(5)
C51 C29 C52 C45 2.4(7)
C51 C29 C52 C53 -178.1(5)
C20 C45 C52 C29 -4.9(7)
C44 C45 C52 C29 173.6(4)
C20 C45 C52 C53 175.6(4)
C44 C45 C52 C53 -5.9(7)
C30 C53 C52 C29 -0.3(7)
C36 C53 C52 C29 -179.6(5)
C30 C53 C52 C45 179.2(4)
C36 C53 C52 C45 -0.1(7)
C21 C47 C48 C24 -1.1(7)
C46 C47 C48 C24 -179.5(5)
C21 C47 C48 C49 176.9(4)
C46 C47 C48 C49 -1.5(7)
C53 C30 C54 C35 -1.7(7)
C53 C30 C54 C31 177.1(5)
C9 C35 C54 C30 0.3(7)
C34 C35 C54 C30 178.1(4)
C9 C35 C54 C31 -178.5(4)
C34 C35 C54 C31 -0.7(7)
C52 C45 C20 C46 3.3(8)
C44 C45 C20 C46 -175.1(5)
C51 C46 C20 C45 1.0(7)
C47 C46 C20 C45 -178.5(5)
C14 C40 C39 C11 -3.0(7)
C41 C40 C39 C11 174.5(5)
C14 C40 C39 C38 177.0(5)
C41 C40 C39 C38 -5.5(7)
C12 C11 C39 C40 0.9(8)
C12 C11 C39 C38 -179.2(5)
C19 C44 C37 C10 -0.9(7)
C45 C44 C37 C10 -177.2(4)
C19 C44 C37 C36 175.5(4)
C45 C44 C37 C36 -0.8(7)
C38 C10 C37 C44 -0.5(7)
C38 C10 C37 C36 -176.9(5)
C9 C36 C37 C44 177.4(5)
C53 C36 C37 C44 -5.3(7)
C9 C36 C37 C10 -6.3(8)
C53 C36 C37 C10 171.0(5)
C33 C34 C8 C7 -3.1(7)
C35 C34 C8 C7 173.4(5)
C18 C42 C43 C19 -6.4(7)
C41 C42 C43 C19 174.5(5)
C18 C42 C43 C38 173.7(5)
C41 C42 C43 C38 -5.4(7)
C4 C32 C31 C1 1.3(7)
C33 C32 C31 C1 -177.0(5)
C4 C32 C31 C54 -178.8(4)
C33 C32 C31 C54 2.9(7)
C2 C1 C31 C32 0.6(7)
C2 C1 C31 C54 -179.2(5)
C30 C54 C31 C32 -178.6(5)
C35 C54 C31 C32 0.1(7)
C30 C54 C31 C1 1.3(7)
C35 C54 C31 C1 180.0(5)
C34 C8 C7 C6 1.7(7)
C34 C8 C7 C59 -176.8(5)
C37 C10 C38 C43 1.1(8)
C37 C10 C38 C39 179.3(5)
C19 C43 C38 C10 -0.2(7)
C42 C43 C38 C10 179.7(4)
C19 C43 C38 C39 -178.5(4)
C42 C43 C38 C39 1.3(7)
C40 C39 C38 C10 -174.2(5)
C11 C39 C38 C10 5.8(7)
C40 C39 C38 C43 4.0(7)
C11 C39 C38 C43 -175.9(5)
C8 C34 C33 C5 2.1(7)
C35 C34 C33 C5 -174.5(5)
C8 C34 C33 C32 -178.4(4)
C35 C34 C33 C32 4.9(7)
C31 C32 C33 C34 -5.6(7)
C4 C32 C33 C34 176.2(5)
C31 C32 C33 C5 173.9(5)
C4 C32 C33 C5 -4.4(8)
C39 C11 C12 C13 2.0(8)
C39 C11 C12 C63 -177.7(5)
C38 C43 C19 C44 -1.3(7)
C42 C43 C19 C44 178.8(5)
C37 C44 C19 C43 1.9(8)
C45 C44 C19 C43 178.1(5)
C8 C7 C6 C5 0.6(8)
C59 C7 C6 C5 179.2(5)
C27 C28 C50 C49 -1.7(8)
C27 C28 C50 C51 174.8(5)
C29 C51 C50 C49 174.8(5)
C46 C51 C50 C49 -3.0(7)
C29 C51 C50 C28 -1.7(7)
C46 C51 C50 C28 -179.5(5)
C28 C50 C49 C25 3.6(7)
C51 C50 C49 C25 -173.0(4)
C28 C50 C49 C48 -173.4(4)
C51 C50 C49 C48 10.0(7)
C24 C48 C49 C25 -6.7(8)
C47 C48 C49 C25 175.3(5)
C24 C48 C49 C50 170.1(5)
C47 C48 C49 C50 -7.9(7)
C31 C1 C2 C3 -1.9(7)
C31 C1 C2 C55 174.2(4)
C4 C3 C2 C1 1.4(8)
C4 C3 C2 C55 -174.9(5)
C41 C15 C16 C17 -0.1(8)
C18 C17 C16 C15 1.0(7)
C67 C17 C16 C15 -176.4(5)
C50 C28 C27 C26 -1.7(7)
C50 C28 C27 C75 178.8(4)
C7 C6 C5 C33 -1.5(9)
C34 C33 C5 C6 0.1(8)
C32 C33 C5 C6 -179.3(5)
C11 C12 C63 C66 -176.0(6)
C13 C12 C63 C66 4.3(8)
C11 C12 C63 C64 57.5(7)
C13 C12 C63 C64 -122.2(6)
C11 C12 C63 C65 -61.0(7)
C13 C12 C63 C65 119.3(6)
C23 C22 C21 C47 1.5(8)
C71 C22 C21 C47 -174.8(5)
C48 C47 C21 C22 -0.8(7)
C46 C47 C21 C22 177.5(5)
C39 C40 C14 C13 2.4(8)
C41 C40 C14 C13 -175.1(5)
C21 C22 C71 C74 112.5(6)
C23 C22 C71 C74 -63.7(6)
C21 C22 C71 C72 -9.2(7)
C23 C22 C71 C72 174.7(5)
C21 C22 C71 C73 -129.1(5)
C23 C22 C71 C73 54.7(6)
C8 C7 C59 C62 -16.8(7)
C6 C7 C59 C62 164.8(5)
C8 C7 C59 C60 -133.8(5)
C6 C7 C59 C60 47.8(7)
C8 C7 C59 C61 105.9(6)
C6 C7 C59 C61 -72.6(6)
C21 C22 C23 C24 -0.3(8)
C71 C22 C23 C24 176.1(5)
C28 C27 C26 C25 3.1(7)
C75 C27 C26 C25 -177.5(5)
C18 C17 C67 C69 -64.8(6)
C16 C17 C67 C69 112.5(5)
C18 C17 C67 C70 174.4(5)
C16 C17 C67 C70 -8.2(7)
C18 C17 C67 C68 55.6(6)
C16 C17 C67 C68 -127.1(5)
C16 C17 C18 C42 -0.5(8)
C67 C17 C18 C42 177.0(5)
C41 C42 C18 C17 -1.0(8)
C43 C42 C18 C17 179.9(5)
C27 C26 C25 C49 -1.1(8)
C50 C49 C25 C26 -2.3(8)
C48 C49 C25 C26 174.6(5)
C2 C3 C4 C32 0.5(8)
C31 C32 C4 C3 -1.9(8)
C33 C32 C4 C3 176.4(5)
C16 C15 C41 C42 -1.4(8)
C16 C15 C41 C40 175.5(5)
C18 C42 C41 C15 1.9(7)
C43 C42 C41 C15 -179.0(5)
C18 C42 C41 C40 -175.2(5)
C43 C42 C41 C40 4.0(7)
C39 C40 C41 C15 -175.5(5)
C14 C40 C41 C15 1.9(8)
C39 C40 C41 C42 1.4(8)
C14 C40 C41 C42 178.8(5)
C28 C27 C75 C76 63.7(6)
C26 C27 C75 C76 -115.7(5)
C28 C27 C75 C77 -57.2(6)
C26 C27 C75 C77 123.4(5)
C28 C27 C75 C78 -176.3(4)
C26 C27 C75 C78 4.3(7)
C40 C14 C13 C12 0.5(9)
C11 C12 C13 C14 -2.7(8)
C63 C12 C13 C14 177.0(5)
C1 C2 C55 C57 21.3(7)
C3 C2 C55 C57 -162.7(5)
C1 C2 C55 C56 142.0(5)
C3 C2 C55 C56 -42.0(6)
C1 C2 C55 C58 -98.6(6)
C3 C2 C55 C58 77.4(6)
C22 C23 C24 C48 -1.6(8)
C47 C48 C24 C23 2.3(8)
C49 C48 C24 C23 -175.7(5)
C206 C201 C202 C203 0.0
Br1 C201 C202 C203 177.1(6)
C206 C201 C202 Br2 179.0(6)
Br1 C201 C202 Br2 -3.9(5)
C201 C202 C203 C204 0.0
Br2 C202 C203 C204 -179.0(5)
C202 C203 C204 C205 0.0
C203 C204 C205 C206 0.0
C204 C205 C206 C201 0.0
C202 C201 C206 C205 0.0
Br1 C201 C206 C205 -177.2(6)
C306 C301 C302 C303 0.0
Br3 C301 C302 C303 178.6(9)
C306 C301 C302 Br4 162.4(9)
Br3 C301 C302 Br4 -19.0(10)
C301 C302 C303 C304 0.0
Br4 C302 C303 C304 -164.9(8)
C302 C303 C304 C305 0.0
C303 C304 C305 C306 0.0
C304 C305 C306 C301 0.0
C302 C301 C306 C305 0.0
Br3 C301 C306 C305 -178.4(11)
